data_1511199
loop_
_publ_author_name
'Hoppe, R.'
'Miessen, M.'

_publ_section_title
;
 Neue Borate der Alkalimetalle:K2LiBo3
;
_journal_name_full 'Physics and Chemistry of Minerals (Germany)'
_journal_page_first 331
_journal_page_last 343
_journal_volume 22
_journal_year 1985
_chemical_formula_sum 'B K2 Li O3'
_chemical_name_systematic 'K2 Li B O3'
_space_group_IT_number 5
_symmetry_space_group_name_Hall 'C 2y'
_symmetry_space_group_name_H-M 'C 1 2 1'
_cell_angle_alpha 90
_cell_angle_beta 102.57
_cell_angle_gamma 90
_cell_formula_units_Z 4
_cell_length_a 8.761
_cell_length_b 6.081
_cell_length_c 7.354
_cell_volume 382.398
_citation_journal_id_ASTM PCMIDU
_cod_data_source_file boron0-1_305.cif
_cod_data_source_block B1K2Li1O3
_cod_original_cell_volume 382.3982
_cod_original_formula_sum 'B1 K2 Li1 O3'
_cod_database_code 1511199

loop_
_symmetry_equiv_pos_as_xyz
x,y,z
-x,y,-z
x+1/2,y+1/2,z
-x+1/2,y+1/2,-z

loop_
_atom_site_label
_atom_site_type_symbol
_atom_site_fract_x
_atom_site_fract_y
_atom_site_fract_z
_atom_site_occupancy
_atom_site_U_iso_or_equiv
O1 O-2 0.2416 0.6651 0.0863 1 0.0
K1 K+1 0 0 0 1 0.0
B1 B+3 0.3517 0.1371 0.7833 1 0.0
Li1 Li+1 0.1389 0.4034 0.9695 1 0.0
K2 K+1 0.3263 0.167 0.3245 1 0.0
O2 O-2 0.0675 0.4376 0.2132 1 0.0
O3 O-2 0.3687 0.3081 0.6663 1 0.0
K3 K+1 0 0.1646 0.5 1 0.0
